data_7003301
loop_
_publ_author_name
'Marinescu, Gabriela'
'Ferlay, Sylvie'
'Kyritsakas, Nathalie'
'Hosseini, Mir Wais'

_publ_section_title
;
 Molecular tectonics: design and generation of charge-assisted,
 H-bonded, hybrid molecular networks based on amidinium cations and
 thio- or isothio-cyanatometallates
;
_journal_issue 5
_journal_name_full 'Dalton Transactions'
_journal_page_first 615
_journal_page_last 619
_journal_paper_doi 10.1039/b715358a
_journal_year 2008
_chemical_formula_moiety 'C14 H20 N4, C4 Hg N4 S4'
_chemical_formula_sum 'C18 H20 Hg N8 S4'
_chemical_formula_weight 677.25
_chemical_name_systematic
;
?
;
_space_group_IT_number 14
_symmetry_cell_setting monoclinic
_symmetry_space_group_name_Hall '-P 2ybc'
_symmetry_space_group_name_H-M 'P 1 21/c 1'
_atom_sites_solution_hydrogens geom
_atom_sites_solution_primary direct
_atom_sites_solution_secondary difmap
_audit_creation_method SHELXL-97
_cell_angle_alpha 90.00
_cell_angle_beta 95.7000(8)
_cell_angle_gamma 90.00
_cell_formula_units_Z 4
_cell_length_a 7.18500(10)
_cell_length_b 12.6540(2)
_cell_length_c 26.1910(6)
_cell_measurement_reflns_used 6089
_cell_measurement_temperature 173(2)
_cell_measurement_theta_max 30.034
_cell_measurement_theta_min 0.998
_cell_volume 2369.49(7)
_computing_cell_refinement 'Bruker SMART'
_computing_data_collection 'Bruker SMART'
_computing_data_reduction 'Bruker SAINT'
_computing_molecular_graphics 'Bruker SHELXTL'
_computing_publication_material 'Bruker SHELXTL'
_computing_structure_refinement 'SHELXL-97 (Sheldrick, 1997)'
_computing_structure_solution 'SHELXS-97 (Sheldrick, 1990)'
_diffrn_ambient_temperature 173(2)
_diffrn_measured_fraction_theta_full 0.995
_diffrn_measured_fraction_theta_max 0.995
_diffrn_measurement_device_type 'CCD area detector'
_diffrn_measurement_method 'phi and omega scans'
_diffrn_radiation_monochromator graphite
_diffrn_radiation_source 'fine-focus sealed tube'
_diffrn_radiation_type MoK\a
_diffrn_radiation_wavelength 0.71073
_diffrn_reflns_av_R_equivalents 0.0706
_diffrn_reflns_av_sigmaI/netI 0.1331
_diffrn_reflns_limit_h_max 10
_diffrn_reflns_limit_h_min -10
_diffrn_reflns_limit_k_max 17
_diffrn_reflns_limit_k_min -13
_diffrn_reflns_limit_l_max 36
_diffrn_reflns_limit_l_min -36
_diffrn_reflns_number 12059
_diffrn_reflns_theta_full 30.04
_diffrn_reflns_theta_max 30.04
_diffrn_reflns_theta_min 2.84
_exptl_absorpt_coefficient_mu 6.871
_exptl_absorpt_correction_T_max 0.6094
_exptl_absorpt_correction_T_min 0.4927
_exptl_absorpt_correction_type multi-scan
_exptl_absorpt_process_details sadabs
_exptl_crystal_colour colorless
_exptl_crystal_density_diffrn 1.898
_exptl_crystal_density_meas ?
_exptl_crystal_density_method 'not measured'
_exptl_crystal_description prism
_exptl_crystal_F_000 1312
_exptl_crystal_size_max 0.12
_exptl_crystal_size_mid 0.10
_exptl_crystal_size_min 0.08
_refine_diff_density_max 1.539
_refine_diff_density_min -1.118
_refine_diff_density_rms 0.219
_refine_ls_extinction_method none
_refine_ls_goodness_of_fit_ref 1.030
_refine_ls_hydrogen_treatment riding
_refine_ls_matrix_type full
_refine_ls_number_parameters 280
_refine_ls_number_reflns 6889
_refine_ls_number_restraints 0
_refine_ls_restrained_S_all 1.030
_refine_ls_R_factor_all 0.1329
_refine_ls_R_factor_gt 0.0492
_refine_ls_shift/su_max 0.001
_refine_ls_shift/su_mean 0.000
_refine_ls_structure_factor_coef Fsqd
_refine_ls_weighting_details 'calc w=1/[\s^2^(Fo^2^)+(0.0128P)^2^+0.0000P] where P=(Fo^2^+2Fc^2^)/3'
_refine_ls_weighting_scheme calc
_refine_ls_wR_factor_gt 0.0706
_refine_ls_wR_factor_ref 0.0869
_reflns_number_gt 3654
_reflns_number_total 6889
_reflns_threshold_expression >2sigma(I)
_cod_data_source_file b715358a.txt
_cod_data_source_block 3
_cod_depositor_comments
;
The following automatic conversions were performed:
'_symmetry_cell_setting' value 'Monoclinic' changed to 'monoclinic'
according to '/home/saulius/struct/CIF-dictionaries/cif_core.dic'
dictionary named 'cif_core.dic' version 2.4.1 from 2010-06-29.

Automatic conversion script
Id: cif_fix_enum 1527 2010-12-29 10:47:43Z saulius 

The following automatic conversions were performed:

'_exptl_crystal_density_meas' value 'none' was changed to '?' - the
value is perceived as not measured.

Automatic conversion script
Id: cif_fix_values 3008 2015-01-20 13:52:24Z robertas 
;
_cod_original_sg_symbol_H-M P21/c
_cod_database_code 7003301

loop_
_symmetry_equiv_pos_as_xyz
'x, y, z'
'-x, y+1/2, -z+1/2'
'-x, -y, -z'
'x, -y-1/2, z-1/2'

loop_
_atom_site_label
_atom_site_type_symbol
_atom_site_fract_x
_atom_site_fract_y
_atom_site_fract_z
_atom_site_U_iso_or_equiv
_atom_site_adp_type
_atom_site_occupancy
_atom_site_symmetry_multiplicity
_atom_site_calc_flag
_atom_site_refinement_flags
_atom_site_disorder_assembly
_atom_site_disorder_group
C1 C -0.1380(8) 0.1884(4) 0.8959(2) 0.0227(13) Uani 1 1 d . . .
N1 N -0.3024(7) 0.1754(3) 0.86921(18) 0.0267(12) Uani 1 1 d . . .
H1 H -0.3175 0.1982 0.8373 0.032 Uiso 1 1 calc R . .
C2 C -0.4597(8) 0.1248(4) 0.8906(2) 0.0322(15) Uani 1 1 d . . .
H2A H -0.5402 0.0890 0.8629 0.039 Uiso 1 1 calc R . .
H2B H -0.5359 0.1786 0.9063 0.039 Uiso 1 1 calc R . .
C3 C -0.3875(8) 0.0460(4) 0.9300(2) 0.0337(16) Uani 1 1 d . . .
H3A H -0.3281 -0.0134 0.9131 0.040 Uiso 1 1 calc R . .
H3B H -0.4930 0.0173 0.9473 0.040 Uiso 1 1 calc R . .
C4 C -0.2470(8) 0.0957(4) 0.9693(2) 0.0307(15) Uani 1 1 d . . .
H4A H -0.3112 0.1451 0.9911 0.037 Uiso 1 1 calc R . .
H4B H -0.1854 0.0403 0.9916 0.037 Uiso 1 1 calc R . .
N2 N -0.1062(7) 0.1531(3) 0.94327(18) 0.0278(12) Uani 1 1 d . . .
H2 H 0.0043 0.1645 0.9600 0.033 Uiso 1 1 calc R . .
C5 C 0.0114(8) 0.2459(4) 0.8732(2) 0.0219(13) Uani 1 1 d . . .
C6 C 0.1050(8) 0.3281(4) 0.9010(2) 0.0255(14) Uani 1 1 d . . .
H6 H 0.0728 0.3452 0.9344 0.031 Uiso 1 1 calc R . .
C7 C 0.2438(8) 0.3843(4) 0.8802(2) 0.0256(14) Uani 1 1 d . . .
H7 H 0.3047 0.4410 0.8989 0.031 Uiso 1 1 calc R . .
C8 C 0.2945(8) 0.3581(4) 0.8321(2) 0.0219(13) Uani 1 1 d . . .
C9 C 0.2018(8) 0.2763(4) 0.8038(2) 0.0236(13) Uani 1 1 d . . .
H9 H 0.2334 0.2595 0.7704 0.028 Uiso 1 1 calc R . .
C10 C 0.0641(8) 0.2205(4) 0.8252(2) 0.0238(13) Uani 1 1 d . . .
H10 H 0.0041 0.1634 0.8067 0.029 Uiso 1 1 calc R . .
C11 C 0.4508(8) 0.4151(4) 0.8108(2) 0.0211(13) Uani 1 1 d . . .
N3 N 0.5908(7) 0.4480(3) 0.84264(18) 0.0276(12) Uani 1 1 d . . .
H3 H 0.5890 0.4360 0.8757 0.033 Uiso 1 1 calc R . .
C12 C 0.7502(8) 0.5041(4) 0.8249(2) 0.0303(15) Uani 1 1 d . . .
H12A H 0.8630 0.4928 0.8492 0.036 Uiso 1 1 calc R . .
H12B H 0.7239 0.5809 0.8228 0.036 Uiso 1 1 calc R . .
C13 C 0.7827(9) 0.4619(4) 0.7723(2) 0.0328(16) Uani 1 1 d . . .
H13A H 0.8222 0.3870 0.7752 0.039 Uiso 1 1 calc R . .
H13B H 0.8838 0.5026 0.7583 0.039 Uiso 1 1 calc R . .
C14 C 0.6045(9) 0.4706(4) 0.7362(2) 0.0302(15) Uani 1 1 d . . .
H14A H 0.5831 0.5453 0.7259 0.036 Uiso 1 1 calc R . .
H14B H 0.6170 0.4287 0.7048 0.036 Uiso 1 1 calc R . .
N4 N 0.4464(6) 0.4320(3) 0.76145(18) 0.0235(11) Uani 1 1 d . . .
H4 H 0.3411 0.4192 0.7423 0.028 Uiso 1 1 calc R . .
Hg1 Hg 0.26826(4) 0.735235(16) 0.900339(9) 0.03246(9) Uani 1 1 d . . .
S1 S 0.1433(3) 0.64777(12) 0.81508(6) 0.0409(5) Uani 1 1 d . . .
C15 C 0.2915(8) 0.6832(4) 0.7741(2) 0.0234(14) Uani 1 1 d . . .
N5 N 0.3918(7) 0.7057(3) 0.74363(19) 0.0340(13) Uani 1 1 d . . .
S2 S 0.6154(3) 0.71745(16) 0.90948(8) 0.0659(6) Uani 1 1 d . . .
C16 C 0.6781(9) 0.7813(4) 0.9640(3) 0.0336(16) Uani 1 1 d . . .
N6 N 0.7265(7) 0.8265(4) 1.0005(2) 0.0393(14) Uani 1 1 d . . .
S3 S 0.0930(2) 0.62150(12) 0.95984(6) 0.0366(4) Uani 1 1 d . . .
C17 C 0.2496(9) 0.6139(4) 1.0120(3) 0.0295(16) Uani 1 1 d . . .
N7 N 0.3432(8) 0.6100(4) 1.0496(2) 0.0434(15) Uani 1 1 d . . .
S4 S 0.1545(3) 0.92643(11) 0.89510(7) 0.0423(5) Uani 1 1 d . . .
C18 C -0.0159(10) 0.9193(4) 0.8477(3) 0.0344(16) Uani 1 1 d . . .
N8 N -0.1329(9) 0.9178(4) 0.8143(2) 0.0559(18) Uani 1 1 d . . .

loop_
_atom_site_aniso_label
_atom_site_aniso_U_11
_atom_site_aniso_U_22
_atom_site_aniso_U_33
_atom_site_aniso_U_23
_atom_site_aniso_U_13
_atom_site_aniso_U_12
C1 0.025(4) 0.020(3) 0.023(4) -0.002(3) 0.003(3) -0.003(3)
N1 0.028(3) 0.033(3) 0.019(3) 0.007(2) 0.003(2) -0.008(2)
C2 0.027(4) 0.043(4) 0.027(4) 0.006(3) 0.004(3) -0.011(3)
C3 0.027(4) 0.037(3) 0.038(5) 0.006(3) 0.009(3) -0.010(3)
C4 0.037(4) 0.033(3) 0.023(4) 0.005(3) 0.004(3) -0.011(3)
N2 0.032(3) 0.028(3) 0.023(3) -0.002(2) 0.000(3) -0.007(2)
C5 0.019(3) 0.020(3) 0.027(4) 0.005(2) 0.006(3) 0.000(2)
C6 0.027(4) 0.030(3) 0.021(4) 0.000(3) 0.007(3) 0.000(3)
C7 0.027(4) 0.020(3) 0.030(4) 0.000(2) 0.005(3) -0.003(3)
C8 0.021(3) 0.023(3) 0.022(4) 0.003(2) 0.003(3) 0.001(2)
C9 0.025(3) 0.029(3) 0.017(3) 0.000(3) 0.003(3) 0.003(3)
C10 0.026(3) 0.023(3) 0.022(3) -0.003(2) 0.001(3) 0.001(3)
C11 0.019(3) 0.020(3) 0.024(4) 0.003(2) 0.002(3) 0.005(2)
N3 0.026(3) 0.044(3) 0.014(3) 0.005(2) 0.005(2) -0.010(2)
C12 0.020(4) 0.037(3) 0.034(4) 0.007(3) 0.003(3) -0.009(3)
C13 0.034(4) 0.028(3) 0.040(5) 0.001(3) 0.015(3) -0.005(3)
C14 0.040(4) 0.031(3) 0.020(4) 0.007(3) 0.009(3) -0.001(3)
N4 0.019(3) 0.028(2) 0.022(3) 0.001(2) -0.002(2) 0.002(2)
Hg1 0.03773(16) 0.03639(14) 0.02234(15) 0.00041(11) -0.00156(11) 0.00004(12)
S1 0.0488(12) 0.0485(10) 0.0267(11) -0.0087(8) 0.0095(9) -0.0247(9)
C15 0.036(4) 0.017(3) 0.017(3) -0.002(2) 0.000(3) 0.006(3)
N5 0.043(4) 0.031(3) 0.029(3) -0.005(2) 0.009(3) -0.004(2)
S2 0.0369(12) 0.0979(15) 0.0610(15) -0.0456(12) -0.0042(10) 0.0115(11)
C16 0.033(4) 0.033(3) 0.034(4) 0.004(3) 0.001(3) 0.005(3)
N6 0.042(4) 0.034(3) 0.040(4) 0.001(3) -0.006(3) -0.003(3)
S3 0.0370(11) 0.0468(9) 0.0255(10) 0.0031(7) 0.0012(8) -0.0054(8)
C17 0.035(4) 0.025(3) 0.031(4) -0.002(3) 0.017(3) -0.003(3)
N7 0.054(4) 0.050(3) 0.025(4) 0.010(3) -0.001(3) -0.001(3)
S4 0.0509(13) 0.0315(8) 0.0405(12) -0.0031(7) -0.0153(9) 0.0026(8)
C18 0.040(5) 0.030(3) 0.033(5) 0.002(3) 0.004(4) 0.008(3)
N8 0.059(5) 0.068(4) 0.037(4) -0.001(3) -0.009(4) 0.009(3)

loop_
_atom_type_symbol
_atom_type_description
_atom_type_scat_dispersion_real
_atom_type_scat_dispersion_imag
_atom_type_scat_source
C C 0.0033 0.0016 'International Tables Vol C Tables 4.2.6.8 and 6.1.1.4'
H H 0.0000 0.0000 'International Tables Vol C Tables 4.2.6.8 and 6.1.1.4'
N N 0.0061 0.0033 'International Tables Vol C Tables 4.2.6.8 and 6.1.1.4'
S S 0.1246 0.1234 'International Tables Vol C Tables 4.2.6.8 and 6.1.1.4'
Hg Hg -2.3894 9.2266 'International Tables Vol C Tables 4.2.6.8 and 6.1.1.4'

loop_
_geom_angle_atom_site_label_1
_geom_angle_atom_site_label_2
_geom_angle_atom_site_label_3
_geom_angle
_geom_angle_site_symmetry_1
_geom_angle_site_symmetry_3
_geom_angle_publ_flag
N2 C1 N1 121.3(5) . . ?
N2 C1 C5 119.0(5) . . ?
N1 C1 C5 119.7(5) . . ?
C1 N1 C2 122.5(5) . . ?
C1 N1 H1 118.8 . . ?
C2 N1 H1 118.8 . . ?
N1 C2 C3 109.3(5) . . ?
N1 C2 H2A 109.8 . . ?
C3 C2 H2A 109.8 . . ?
N1 C2 H2B 109.8 . . ?
C3 C2 H2B 109.8 . . ?
H2A C2 H2B 108.3 . . ?
C2 C3 C4 110.9(5) . . ?
C2 C3 H3A 109.4 . . ?
C4 C3 H3A 109.4 . . ?
C2 C3 H3B 109.4 . . ?
C4 C3 H3B 109.4 . . ?
H3A C3 H3B 108.0 . . ?
N2 C4 C3 109.7(5) . . ?
N2 C4 H4A 109.7 . . ?
C3 C4 H4A 109.7 . . ?
N2 C4 H4B 109.7 . . ?
C3 C4 H4B 109.7 . . ?
H4A C4 H4B 108.2 . . ?
C1 N2 C4 122.8(5) . . ?
C1 N2 H2 118.6 . . ?
C4 N2 H2 118.6 . . ?
C10 C5 C6 118.9(5) . . ?
C10 C5 C1 121.9(5) . . ?
C6 C5 C1 119.2(5) . . ?
C7 C6 C5 120.2(5) . . ?
C7 C6 H6 119.9 . . ?
C5 C6 H6 119.9 . . ?
C6 C7 C8 120.1(5) . . ?
C6 C7 H7 119.9 . . ?
C8 C7 H7 119.9 . . ?
C7 C8 C9 120.2(5) . . ?
C7 C8 C11 120.0(5) . . ?
C9 C8 C11 119.7(5) . . ?
C10 C9 C8 119.0(5) . . ?
C10 C9 H9 120.5 . . ?
C8 C9 H9 120.5 . . ?
C9 C10 C5 121.4(5) . . ?
C9 C10 H10 119.3 . . ?
C5 C10 H10 119.3 . . ?
N4 C11 N3 121.3(5) . . ?
N4 C11 C8 120.3(5) . . ?
N3 C11 C8 118.5(5) . . ?
C11 N3 C12 121.9(5) . . ?
C11 N3 H3 119.1 . . ?
C12 N3 H3 119.1 . . ?
N3 C12 C13 108.3(5) . . ?
N3 C12 H12A 110.0 . . ?
C13 C12 H12A 110.0 . . ?
N3 C12 H12B 110.0 . . ?
C13 C12 H12B 110.0 . . ?
H12A C12 H12B 108.4 . . ?
C12 C13 C14 110.1(5) . . ?
C12 C13 H13A 109.6 . . ?
C14 C13 H13A 109.6 . . ?
C12 C13 H13B 109.6 . . ?
C14 C13 H13B 109.6 . . ?
H13A C13 H13B 108.2 . . ?
N4 C14 C13 109.9(5) . . ?
N4 C14 H14A 109.7 . . ?
C13 C14 H14A 109.7 . . ?
N4 C14 H14B 109.7 . . ?
C13 C14 H14B 109.7 . . ?
H14A C14 H14B 108.2 . . ?
C11 N4 C14 124.2(5) . . ?
C11 N4 H4 117.9 . . ?
C14 N4 H4 117.9 . . ?
S2 Hg1 S3 116.20(7) . . ?
S2 Hg1 S4 113.75(7) . . ?
S3 Hg1 S4 113.18(6) . . ?
S2 Hg1 S1 107.71(6) . . ?
S3 Hg1 S1 97.87(5) . . ?
S4 Hg1 S1 106.18(6) . . ?
C15 S1 Hg1 104.8(2) . . ?
N5 C15 S1 177.2(6) . . ?
C16 S2 Hg1 102.8(2) . . ?
N6 C16 S2 177.5(6) . . ?
C17 S3 Hg1 101.4(2) . . ?
N7 C17 S3 174.2(6) . . ?
C18 S4 Hg1 101.4(2) . . ?
N8 C18 S4 177.7(6) . . ?

loop_
_geom_bond_atom_site_label_1
_geom_bond_atom_site_label_2
_geom_bond_distance
_geom_bond_site_symmetry_2
_geom_bond_publ_flag
C1 N2 1.316(7) . ?
C1 N1 1.322(7) . ?
C1 C5 1.472(7) . ?
N1 C2 1.458(6) . ?
N1 H1 0.8800 . ?
C2 C3 1.492(7) . ?
C2 H2A 0.9900 . ?
C2 H2B 0.9900 . ?
C3 C4 1.505(8) . ?
C3 H3A 0.9900 . ?
C3 H3B 0.9900 . ?
C4 N2 1.467(6) . ?
C4 H4A 0.9900 . ?
C4 H4B 0.9900 . ?
N2 H2 0.8800 . ?
C5 C10 1.385(7) . ?
C5 C6 1.404(7) . ?
C6 C7 1.380(7) . ?
C6 H6 0.9500 . ?
C7 C8 1.385(7) . ?
C7 H7 0.9500 . ?
C8 C9 1.402(7) . ?
C8 C11 1.490(7) . ?
C9 C10 1.379(7) . ?
C9 H9 0.9500 . ?
C10 H10 0.9500 . ?
C11 N4 1.308(7) . ?
C11 N3 1.309(7) . ?
N3 C12 1.462(6) . ?
N3 H3 0.8800 . ?
C12 C13 1.517(7) . ?
C12 H12A 0.9900 . ?
C12 H12B 0.9900 . ?
C13 C14 1.519(8) . ?
C13 H13A 0.9900 . ?
C13 H13B 0.9900 . ?
C14 N4 1.455(6) . ?
C14 H14A 0.9900 . ?
C14 H14B 0.9900 . ?
N4 H4 0.8800 . ?
Hg1 S2 2.492(2) . ?
Hg1 S3 2.5447(16) . ?
Hg1 S4 2.5531(15) . ?
Hg1 S1 2.5728(17) . ?
S1 C15 1.648(6) . ?
C15 N5 1.162(6) . ?
S2 C16 1.664(7) . ?
C16 N6 1.139(7) . ?
S3 C17 1.684(7) . ?
C17 N7 1.138(8) . ?
S4 C18 1.657(7) . ?
C18 N8 1.152(8) . ?
